data_2017062
loop_
_publ_author_name
'Palma, Alirio'
'Bahsas, Ali'
'Y\'epes, Andr\'es F.'
'Cobo, Justo'
'Hursthouse, Michael B.'
'Glidewell, Christopher'

_publ_section_title
;(2<i>R</i>,4<i>S</i>)-7-Bromo-2-phenyl-2,3,4,5-tetrahydro-1,4-epoxynaphtho[1,2-<i>b</i>]azepine,
 (2<i>RS</i>,4<i>SR</i>)-7-bromo-2-(4-chlorophenyl-2,3,4,5-tetrahydro-1,4-epoxynaphtho[1,2-<i>b</i>]azepine
 and
 (2<i>RS</i>,4<i>SR</i>)-2-(4-fluorophenyl)-2,3,4,5-tetrahydro-1,4-epoxynaphtho[1,2-<i>b</i>]azepine:
 hydrogen-bonded structures in two and three dimensions
;
_journal_coeditor_code SK3295
_journal_issue 4
_journal_name_full 'Acta Crystallographica Section C'
_journal_page_first o140
_journal_page_last o145
_journal_paper_doi 10.1107/S0108270109005265
_journal_volume 65
_journal_year 2009
_chemical_formula_iupac 'C20 H15 Br Cl N O'
_chemical_formula_moiety 'C20 H15 Br Cl N O'
_chemical_formula_sum 'C20 H15 Br Cl N O'
_chemical_formula_weight 400.69
_chemical_name_systematic
;
(2RS,4SR)-7-bromo-2-(4-chlorophenyl-2,3,4,5-tetrahydro-
1,4-epoxynaphtho[1,2-<i>b</i>]azepine
;
_space_group_IT_number 61
_symmetry_cell_setting orthorhombic
_symmetry_space_group_name_Hall '-P 2ac 2ab'
_symmetry_space_group_name_H-M 'P b c a'
_atom_sites_solution_hydrogens geom
_atom_sites_solution_primary direct
_atom_sites_solution_secondary difmap
_cell_angle_alpha 90.000
_cell_angle_beta 90.000
_cell_angle_gamma 90.000
_cell_formula_units_Z 8
_cell_length_a 9.7758(16)
_cell_length_b 9.8211(14)
_cell_length_c 33.174(3)
_cell_measurement_reflns_used 3658
_cell_measurement_temperature 120(2)
_cell_measurement_theta_max 27.52
_cell_measurement_theta_min 3.19
_cell_volume 3185.0(7)
_computing_cell_refinement 'DIRAX/LSQ (Duisenberg <i>et al.</i>,  2000)'
_computing_data_collection 'COLLECT (Hooft, 1999)'
_computing_data_reduction 'EVALCCD (Duisenberg <i>et al.</i>,  2003)'
_computing_molecular_graphics 'PLATON (Spek, 2009)'
_computing_publication_material 'SHELXL97 (Sheldrick, 2008) and PRPKAPPA (Ferguson, 1999)'
_computing_structure_refinement 'OSCAIL (McArdle, 2003) and SHELXL97 (Sheldrick, 2008)'
_computing_structure_solution 'Sir2004 (Burla <i>et al.</i>,  2005)'
_diffrn_ambient_temperature 120(2)
_diffrn_detector_area_resol_mean 9.091
_diffrn_measured_fraction_theta_full 0.999
_diffrn_measured_fraction_theta_max 0.999
_diffrn_measurement_device_type 'Bruker--Nonius KappaCCD'
_diffrn_measurement_method '\f & \w scans'
_diffrn_radiation_monochromator graphite
_diffrn_radiation_source 'Bruker-Nonius FR591 rotating anode'
_diffrn_radiation_type 'Mo K\a'
_diffrn_radiation_wavelength 0.71073
_diffrn_reflns_av_R_equivalents 0.0732
_diffrn_reflns_av_sigmaI/netI 0.0490
_diffrn_reflns_limit_h_max 7
_diffrn_reflns_limit_h_min -12
_diffrn_reflns_limit_k_max 12
_diffrn_reflns_limit_k_min -11
_diffrn_reflns_limit_l_max 42
_diffrn_reflns_limit_l_min -42
_diffrn_reflns_number 28541
_diffrn_reflns_theta_full 27.52
_diffrn_reflns_theta_max 27.52
_diffrn_reflns_theta_min 3.19
_diffrn_standards_decay_% 0
_diffrn_standards_number 0
_exptl_absorpt_coefficient_mu 2.755
_exptl_absorpt_correction_T_max 0.896
_exptl_absorpt_correction_T_min 0.551
_exptl_absorpt_correction_type multi-scan
_exptl_absorpt_process_details '(SADABS; Sheldrick, 2003)'
_exptl_crystal_colour colourless
_exptl_crystal_density_diffrn 1.671
_exptl_crystal_density_method 'not measured'
_exptl_crystal_description block
_exptl_crystal_F_000 1616
_exptl_crystal_size_max 0.32
_exptl_crystal_size_mid 0.12
_exptl_crystal_size_min 0.04
_refine_diff_density_max 0.394
_refine_diff_density_min -0.514
_refine_ls_extinction_method none
_refine_ls_goodness_of_fit_ref 1.061
_refine_ls_hydrogen_treatment constr
_refine_ls_matrix_type full
_refine_ls_number_parameters 217
_refine_ls_number_reflns 3658
_refine_ls_number_restraints 0
_refine_ls_restrained_S_all 1.061
_refine_ls_R_factor_all 0.0751
_refine_ls_R_factor_gt 0.0424
_refine_ls_shift/su_max 0.001
_refine_ls_shift/su_mean 0.000
_refine_ls_structure_factor_coef Fsqd
_refine_ls_weighting_details 'w=1/[\s^2^(Fo^2^)+(0.0262P)^2^+5.3752P] where P=(Fo^2^+2Fc^2^)/3'
_refine_ls_weighting_scheme calc
_refine_ls_wR_factor_gt 0.0772
_refine_ls_wR_factor_ref 0.0877
_reflns_number_gt 2574
_reflns_number_total 3658
_reflns_threshold_expression I>2\s(I)
_cod_data_source_file sk3295.cif
_cod_data_source_block II
_cod_depositor_comments
;
The following automatic conversions were performed:
'_exptl_absorpt_correction_type' value 'Multi-scan' changed to
'multi-scan' according to
'/home/saulius/struct/CIF-dictionaries/cif_core.dic' dictionary named
'cif_core.dic' version 2.4.1 from 2010-06-29.

Automatic conversion script
Id: cif_fix_enum 1527 2010-12-29 10:47:43Z saulius 

The following automatic conversions were performed:

'_exptl_absorpt_correction_type' value 'Multi-scan' changed to
'multi-scan' according to
/home/saulius/struct/CIF-dictionaries/cif_core.dic dictionary named
'cif_core.dic' version 2.4.1 from 2010-06-29.

Automatic conversion script
Id: cif_fix_values 1715 2011-07-08 13:25:40Z adriana 
;
_cod_database_code 2017062
_cod_database_fobs_code 2017062

loop_
_symmetry_equiv_pos_as_xyz
'x, y, z'
'-x+1/2, -y, z+1/2'
'x+1/2, -y+1/2, -z'
'-x, y+1/2, -z+1/2'
'-x, -y, -z'
'x-1/2, y, -z-1/2'
'-x-1/2, y-1/2, z'
'x, -y-1/2, z-1/2'

loop_
_atom_site_type_symbol
_atom_site_label
_atom_site_fract_x
_atom_site_fract_y
_atom_site_fract_z
_atom_site_U_iso_or_equiv
_atom_site_adp_type
_atom_site_calc_flag
_atom_site_refinement_flags
_atom_site_occupancy
_atom_site_disorder_assembly
_atom_site_disorder_group
N N1 0.4336(3) 0.5489(3) 0.37768(7) 0.0152(5) Uani d . 1 . .
C C2 0.3734(3) 0.4859(3) 0.41377(9) 0.0161(7) Uani d . 1 . .
H H2 0.4193 0.3968 0.4192 0.019 Uiso calc R 1 . .
C C3 0.2232(3) 0.4606(3) 0.40147(9) 0.0189(7) Uani d . 1 . .
H H31 0.2063 0.3627 0.3965 0.023 Uiso calc R 1 . .
H H32 0.1595 0.4931 0.4226 0.023 Uiso calc R 1 . .
C C4 0.2072(3) 0.5427(3) 0.36305(9) 0.0184(7) Uani d . 1 . .
H H4 0.1196 0.5954 0.3633 0.022 Uiso calc R 1 . .
C C5 0.2181(3) 0.4565(3) 0.32548(9) 0.0175(7) Uani d . 1 . .
H H51 0.1518 0.3805 0.3268 0.021 Uiso calc R 1 . .
H H52 0.1965 0.5122 0.3015 0.021 Uiso calc R 1 . .
C C5A 0.3599(3) 0.4015(3) 0.32217(9) 0.0153(6) Uani d . 1 . .
C C6 0.3921(3) 0.3014(3) 0.29326(9) 0.0172(7) Uani d . 1 . .
H H6 0.3234 0.2704 0.2752 0.021 Uiso calc R 1 . .
C C7 0.5195(3) 0.2493(3) 0.29095(9) 0.0174(7) Uani d . 1 . .
Br Br7 0.55294(3) 0.11186(3) 0.251972(10) 0.02465(10) Uani d . 1 . .
C C7A 0.6265(3) 0.2930(3) 0.31632(9) 0.0155(7) Uani d . 1 . .
C C8 0.7600(3) 0.2415(3) 0.31442(9) 0.0197(7) Uani d . 1 . .
H H8 0.7812 0.1709 0.2959 0.024 Uiso calc R 1 . .
C C9 0.8594(3) 0.2916(3) 0.33882(10) 0.0206(7) Uani d . 1 . .
H H9 0.9493 0.2553 0.3374 0.025 Uiso calc R 1 . .
C C10 0.8305(3) 0.3963(3) 0.36610(10) 0.0208(7) Uani d . 1 . .
H H10 0.9014 0.4321 0.3825 0.025 Uiso calc R 1 . .
C C11 0.7015(3) 0.4473(3) 0.36930(9) 0.0186(7) Uani d . 1 . .
H H11 0.6828 0.5176 0.3882 0.022 Uiso calc R 1 . .
C C11A 0.5959(3) 0.3970(3) 0.34491(9) 0.0149(6) Uani d . 1 . .
C C11B 0.4605(3) 0.4467(3) 0.34744(9) 0.0146(6) Uani d . 1 . .
O O14 0.3237(2) 0.6333(2) 0.36334(6) 0.0174(5) Uani d . 1 . .
C C21 0.3881(3) 0.5770(3) 0.44995(9) 0.0151(7) Uani d . 1 . .
C C22 0.3230(3) 0.5412(3) 0.48554(9) 0.0200(7) Uani d . 1 . .
H H22 0.2710 0.4596 0.4866 0.024 Uiso calc R 1 . .
C C23 0.3323(3) 0.6222(3) 0.51960(10) 0.0216(7) Uani d . 1 . .
H H23 0.2873 0.5970 0.5439 0.026 Uiso calc R 1 . .
C C24 0.4077(3) 0.7393(3) 0.51753(9) 0.0184(7) Uani d . 1 . .
Cl Cl24 0.41575(9) 0.84425(9) 0.55984(2) 0.0279(2) Uani d . 1 . .
C C25 0.4763(3) 0.7764(3) 0.48327(10) 0.0206(7) Uani d . 1 . .
H H25 0.5304 0.8568 0.4827 0.025 Uiso calc R 1 . .
C C26 0.4652(3) 0.6943(3) 0.44955(9) 0.0192(7) Uani d . 1 . .
H H26 0.5118 0.7194 0.4256 0.023 Uiso calc R 1 . .

loop_
_atom_site_aniso_label
_atom_site_aniso_U_11
_atom_site_aniso_U_22
_atom_site_aniso_U_33
_atom_site_aniso_U_12
_atom_site_aniso_U_13
_atom_site_aniso_U_23
N1 0.0147(13) 0.0147(13) 0.0162(13) 0.0064(11) 0.0008(10) 0.0000(10)
C2 0.0173(16) 0.0132(16) 0.0178(16) 0.0004(13) 0.0037(13) 0.0008(13)
C3 0.0202(18) 0.0160(17) 0.0206(17) -0.0013(14) 0.0020(13) -0.0036(13)
C4 0.0124(15) 0.0188(17) 0.0241(17) 0.0000(14) 0.0029(13) 0.0015(14)
C5 0.0130(16) 0.0173(17) 0.0223(17) -0.0006(13) 0.0007(13) 0.0001(13)
C5A 0.0157(15) 0.0126(16) 0.0175(15) -0.0012(13) 0.0020(12) 0.0044(13)
C6 0.0172(16) 0.0177(17) 0.0166(16) -0.0022(13) -0.0017(13) -0.0001(13)
C7 0.0229(17) 0.0134(15) 0.0158(16) 0.0005(14) 0.0041(13) -0.0034(13)
Br7 0.02227(16) 0.02535(17) 0.02632(18) 0.00087(15) 0.00264(15) -0.01117(15)
C7A 0.0187(17) 0.0145(16) 0.0133(15) 0.0009(13) 0.0038(12) 0.0040(12)
C8 0.0190(16) 0.0183(17) 0.0219(17) 0.0017(15) 0.0036(14) 0.0018(14)
C9 0.0166(16) 0.0225(18) 0.0228(18) 0.0041(15) 0.0003(13) 0.0015(15)
C10 0.0197(17) 0.0214(18) 0.0214(17) -0.0021(15) -0.0065(13) -0.0010(15)
C11 0.0193(16) 0.0163(16) 0.0201(17) -0.0026(15) 0.0001(13) 0.0007(13)
C11A 0.0142(14) 0.0152(16) 0.0154(15) -0.0017(14) 0.0032(12) 0.0056(13)
C11B 0.0165(16) 0.0117(15) 0.0157(15) -0.0001(14) 0.0029(13) 0.0019(12)
O14 0.0147(11) 0.0133(12) 0.0243(12) 0.0025(9) 0.0011(9) 0.0016(9)
C21 0.0141(15) 0.0123(16) 0.0188(16) 0.0028(12) -0.0003(12) -0.0007(12)
C22 0.0190(17) 0.0204(18) 0.0206(17) -0.0035(14) 0.0009(13) 0.0019(14)
C23 0.0201(17) 0.0257(19) 0.0190(16) -0.0009(15) 0.0010(13) 0.0001(15)
C24 0.0187(16) 0.0162(17) 0.0203(16) 0.0051(14) -0.0036(13) -0.0044(13)
Cl24 0.0353(5) 0.0248(4) 0.0237(4) 0.0017(4) -0.0041(4) -0.0085(4)
C25 0.0206(17) 0.0150(17) 0.0263(18) -0.0004(14) -0.0015(14) -0.0018(13)
C26 0.0186(17) 0.0196(17) 0.0195(16) -0.0012(14) 0.0021(13) 0.0028(13)

loop_
_atom_type_symbol
_atom_type_description
_atom_type_scat_dispersion_real
_atom_type_scat_dispersion_imag
_atom_type_scat_source
C C 0.0033 0.0016 'International Tables Vol C Tables 4.2.6.8 and 6.1.1.4'
H H 0.0000 0.0000 'International Tables Vol C Tables 4.2.6.8 and 6.1.1.4'
Br Br -0.2901 2.4595 'International Tables Vol C Tables 4.2.6.8 and 6.1.1.4'
Cl Cl 0.1484 0.1585 'International Tables Vol C Tables 4.2.6.8 and 6.1.1.4'
N N 0.0061 0.0033 'International Tables Vol C Tables 4.2.6.8 and 6.1.1.4'
O O 0.0106 0.0060 'International Tables Vol C Tables 4.2.6.8 and 6.1.1.4'

loop_
_geom_angle_atom_site_label_1
_geom_angle_atom_site_label_2
_geom_angle_atom_site_label_3
_geom_angle_site_symmetry_1
_geom_angle_site_symmetry_3
_geom_angle
_geom_angle_publ_flag
O14 N1 C11B . . 107.9(2) ?
O14 N1 C2 . . 102.3(2) ?
C11B N1 C2 . . 110.3(2) ?
N1 C2 C21 . . 111.2(3) ?
N1 C2 C3 . . 103.5(2) ?
C21 C2 C3 . . 113.4(3) ?
N1 C2 H2 . . 109.5 ?
C21 C2 H2 . . 109.5 ?
C3 C2 H2 . . 109.5 ?
C4 C3 C2 . . 103.6(2) ?
C4 C3 H31 . . 111.0 ?
C2 C3 H31 . . 111.0 ?
C4 C3 H32 . . 111.0 ?
C2 C3 H32 . . 111.0 ?
H31 C3 H32 . . 109.0 ?
O14 C4 C5 . . 107.1(2) ?
O14 C4 C3 . . 103.9(2) ?
C5 C4 C3 . . 112.8(3) ?
O14 C4 H4 . . 110.9 ?
C5 C4 H4 . . 110.9 ?
C3 C4 H4 . . 110.9 ?
C5A C5 C4 . . 109.2(3) ?
C5A C5 H51 . . 109.8 ?
C4 C5 H51 . . 109.8 ?
C5A C5 H52 . . 109.8 ?
C4 C5 H52 . . 109.8 ?
H51 C5 H52 . . 108.3 ?
C11B C5A C6 . . 119.0(3) ?
C11B C5A C5 . . 120.4(3) ?
C6 C5A C5 . . 120.7(3) ?
C7 C6 C5A . . 120.6(3) ?
C7 C6 H6 . . 119.7 ?
C5A C6 H6 . . 119.7 ?
C6 C7 C7A . . 122.4(3) ?
C6 C7 Br7 . . 117.9(2) ?
C7A C7 Br7 . . 119.7(2) ?
C8 C7A C7 . . 123.7(3) ?
C8 C7A C11A . . 119.0(3) ?
C7 C7A C11A . . 117.4(3) ?
C9 C8 C7A . . 120.6(3) ?
C9 C8 H8 . . 119.7 ?
C7A C8 H8 . . 119.7 ?
C8 C9 C10 . . 120.5(3) ?
C8 C9 H9 . . 119.7 ?
C10 C9 H9 . . 119.7 ?
C11 C10 C9 . . 120.6(3) ?
C11 C10 H10 . . 119.7 ?
C9 C10 H10 . . 119.7 ?
C10 C11 C11A . . 120.5(3) ?
C10 C11 H11 . . 119.8 ?
C11A C11 H11 . . 119.8 ?
C11 C11A C11B . . 122.2(3) ?
C11 C11A C7A . . 118.8(3) ?
C11B C11A C7A . . 118.9(3) ?
C5A C11B C11A . . 121.7(3) ?
C5A C11B N1 . . 121.4(3) ?
C11A C11B N1 . . 116.9(3) ?
N1 O14 C4 . . 103.7(2) ?
C26 C21 C22 . . 118.1(3) ?
C26 C21 C2 . . 122.9(3) ?
C22 C21 C2 . . 119.0(3) ?
C23 C22 C21 . . 121.3(3) ?
C23 C22 H22 . . 119.4 ?
C21 C22 H22 . . 119.4 ?
C24 C23 C22 . . 118.5(3) ?
C24 C23 H23 . . 120.7 ?
C22 C23 H23 . . 120.7 ?
C23 C24 C25 . . 122.0(3) ?
C23 C24 Cl24 . . 118.7(3) ?
C25 C24 Cl24 . . 119.3(3) ?
C24 C25 C26 . . 118.5(3) ?
C24 C25 H25 . . 120.7 ?
C26 C25 H25 . . 120.7 ?
C21 C26 C25 . . 121.6(3) ?
C21 C26 H26 . . 119.2 ?
C25 C26 H26 . . 119.2 ?

loop_
_geom_bond_atom_site_label_1
_geom_bond_atom_site_label_2
_geom_bond_site_symmetry_2
_geom_bond_distance
_geom_bond_publ_flag
N1 O14 . 1.438(3) ?
N1 C11B . 1.443(4) ?
N1 C2 . 1.471(4) ?
C2 C21 . 1.504(4) ?
C2 C3 . 1.544(4) ?
C2 H2 . 1.0000 ?
C3 C4 . 1.516(4) ?
C3 H31 . 0.9900 ?
C3 H32 . 0.9900 ?
C4 O14 . 1.445(4) ?
C4 C5 . 1.511(4) ?
C4 H4 . 1.0000 ?
C5 C5A . 1.492(4) ?
C5 H51 . 0.9900 ?
C5 H52 . 0.9900 ?
C5A C11B . 1.366(4) ?
C5A C6 . 1.408(4) ?
C6 C7 . 1.349(4) ?
C6 H6 . 0.9500 ?
C7 C7A . 1.410(4) ?
C7 Br7 . 1.897(3) ?
C7A C8 . 1.401(4) ?
C7A C11A . 1.425(4) ?
C8 C9 . 1.357(4) ?
C8 H8 . 0.9500 ?
C9 C10 . 1.398(5) ?
C9 H9 . 0.9500 ?
C10 C11 . 1.361(4) ?
C10 H10 . 0.9500 ?
C11 C11A . 1.402(4) ?
C11 H11 . 0.9500 ?
C11A C11B . 1.414(4) ?
C21 C26 . 1.377(4) ?
C21 C22 . 1.386(4) ?
C22 C23 . 1.385(5) ?
C22 H22 . 0.9500 ?
C23 C24 . 1.368(5) ?
C23 H23 . 0.9500 ?
C24 C25 . 1.369(4) ?
C24 Cl24 . 1.743(3) ?
C25 C26 . 1.383(4) ?
C25 H25 . 0.9500 ?
C26 H26 . 0.9500 ?

loop_
_geom_hbond_atom_site_label_D
_geom_hbond_atom_site_label_H
_geom_hbond_atom_site_label_A
_geom_hbond_site_symmetry_A
_geom_hbond_distance_DH
_geom_hbond_distance_HA
_geom_hbond_distance_DA
_geom_hbond_angle_DHA
_geom_hbond_publ_flag
C3 H31 O14 7_655 0.99 2.52 3.485(4) 164 no

loop_
_geom_torsion_atom_site_label_1
_geom_torsion_atom_site_label_2
_geom_torsion_atom_site_label_3
_geom_torsion_atom_site_label_4
_geom_torsion_site_symmetry_1
_geom_torsion_site_symmetry_2
_geom_torsion_site_symmetry_3
_geom_torsion_site_symmetry_4
_geom_torsion
_geom_torsion_publ_flag
O14 N1 C2 C21 . . . . -84.7(3) ?
C11B N1 C2 C21 . . . . 160.8(2) ?
O14 N1 C2 C3 . . . . 37.4(3) ?
C11B N1 C2 C3 . . . . -77.1(3) ?
N1 C2 C3 C4 . . . . -12.9(3) ?
C21 C2 C3 C4 . . . . 107.7(3) ?
C2 C3 C4 O14 . . . . -16.1(3) ?
C2 C3 C4 C5 . . . . 99.6(3) ?
O14 C4 C5 C5A . . . . 47.8(3) ?
C3 C4 C5 C5A . . . . -66.0(3) ?
C4 C5 C5A C11B . . . . -9.1(4) ?
C4 C5 C5A C6 . . . . 170.3(3) ?
C11B C5A C6 C7 . . . . 1.1(5) ?
C5 C5A C6 C7 . . . . -178.4(3) ?
C5A C6 C7 C7A . . . . -1.3(5) ?
C5A C6 C7 Br7 . . . . 178.5(2) ?
C6 C7 C7A C8 . . . . -179.5(3) ?
Br7 C7 C7A C8 . . . . 0.7(4) ?
C6 C7 C7A C11A . . . . -0.5(5) ?
Br7 C7 C7A C11A . . . . 179.7(2) ?
C7 C7A C8 C9 . . . . 177.7(3) ?
C11A C7A C8 C9 . . . . -1.3(5) ?
C7A C8 C9 C10 . . . . -0.5(5) ?
C8 C9 C10 C11 . . . . 1.6(5) ?
C9 C10 C11 C11A . . . . -0.9(5) ?
C10 C11 C11A C11B . . . . 179.7(3) ?
C10 C11 C11A C7A . . . . -1.0(5) ?
C8 C7A C11A C11 . . . . 2.0(4) ?
C7 C7A C11A C11 . . . . -177.0(3) ?
C8 C7A C11A C11B . . . . -178.6(3) ?
C7 C7A C11A C11B . . . . 2.4(4) ?
C6 C5A C11B C11A . . . . 0.8(4) ?
C5 C5A C11B C11A . . . . -179.7(3) ?
C6 C5A C11B N1 . . . . -179.9(3) ?
C5 C5A C11B N1 . . . . -0.4(4) ?
C11 C11A C11B C5A . . . . 176.8(3) ?
C7A C11A C11B C5A . . . . -2.6(4) ?
C11 C11A C11B N1 . . . . -2.5(4) ?
C7A C11A C11B N1 . . . . 178.1(3) ?
O14 N1 C11B C5A . . . . -28.6(4) ?
C2 N1 C11B C5A . . . . 82.4(3) ?
O14 N1 C11B C11A . . . . 150.7(2) ?
C2 N1 C11B C11A . . . . -98.3(3) ?
C11B N1 O14 C4 . . . . 67.0(3) ?
C2 N1 O14 C4 . . . . -49.3(3) ?
C5 C4 O14 N1 . . . . -79.3(3) ?
C3 C4 O14 N1 . . . . 40.4(3) ?
N1 C2 C21 C26 . . . . -8.4(4) ?
C3 C2 C21 C26 . . . . -124.5(3) ?
N1 C2 C21 C22 . . . . 172.4(3) ?
C3 C2 C21 C22 . . . . 56.3(4) ?
C26 C21 C22 C23 . . . . 1.4(5) ?
C2 C21 C22 C23 . . . . -179.4(3) ?
C21 C22 C23 C24 . . . . -0.1(5) ?
C22 C23 C24 C25 . . . . -1.6(5) ?
C22 C23 C24 Cl24 . . . . 178.1(2) ?
C23 C24 C25 C26 . . . . 1.8(5) ?
Cl24 C24 C25 C26 . . . . -177.9(2) ?
C22 C21 C26 C25 . . . . -1.1(5) ?
C2 C21 C26 C25 . . . . 179.7(3) ?
C24 C25 C26 C21 . . . . -0.4(5) ?
